data_1570045
_publ_author_name 'Matus Mihalik, Martin Vavra, Zuzana Molcanova, Jaroslav Briancin, Marian Mihalik'
_publ_contact_author_address 'Institute of Experimental Physics SAS, Watsonova 44, Kosice, Slovakia'
_publ_contact_author_name 'Matus Mihalik'
_publ_section_title
;
 Magnetic phase diagram of SmMn1-xFexO3 substitutional system
;
_journal_coden_ASTM PhysB
_journal_name_full 'Physica B'
_journal_page_first 414850
_journal_paper_doi 10.1016/j.physb.2023.414850
_journal_volume 660
_journal_year 2023
_chemical_formula_sum 'Fe2.8 Mn1.2 O12 Sm4'
_chemical_formula_weight 1015.72
_chemical_name_common SmMn0.3Fe0.7O3
_space_group_IT_number 62
_space_group_name_Hall '-P 2ac 2n'
_space_group_name_H-M_alt 'P n m a'
_symmetry_cell_setting orthorhombic
_cell_angle_alpha 90.000000
_cell_angle_beta 90.000000
_cell_angle_gamma 90.000000
_cell_formula_units_Z 1
_cell_length_a 5.6078(10)
_cell_length_b 7.6752(10)
_cell_length_c 5.3910(10)
_cell_measurement_temperature 296
_cell_measurement_theta_max 100
_cell_measurement_theta_min 20
_cell_volume 232.03(7)
_diffrn_ambient_temperature 296
_diffrn_measured_fraction_theta_full 0.5
_diffrn_measurement_device_type Panalytical
_diffrn_measurement_method \q/2'\q
_diffrn_radiation_detector dTEX
_diffrn_radiation_source 'X-ray tube'
_diffrn_reflns_number 119
_exptl_crystal_colour black
_exptl_crystal_density_diffrn 7.270
_exptl_crystal_description powder
_geom_angle 92.1792(5)
_geom_angle_atom_site_label_1 O1
_geom_angle_atom_site_label_2 Mn1
_geom_angle_atom_site_label_3 O2
_geom_bond_atom_site_label_1 O1
_geom_bond_atom_site_label_2 Mn1
_geom_bond_distance 1.9705(3)
_refine_ls_goodness_of_fit_all 0.5935
_refine_ls_R_I_factor 0.0293
_refine_ls_structure_factor_coef Inet
_cod_data_source_file SmMn03Fe07O3.cif
_cod_data_source_block 13K
_cod_original_cell_volume 232.033950
_cod_original_formula_sum 'Fe2.8 Mn1.2 Sm4 O12'
_cod_database_code 1570045

loop_
_space_group_symop_operation_xyz
'x, y, z'
'-x, -y, -z'
'-x+1/2, -y, z+1/2'
'x+1/2, y, -z+1/2'
'-x, y+1/2, -z'
'x, -y+1/2, z'
'x+1/2, -y+1/2, -z+1/2'
'-x+1/2, y+1/2, z+1/2'

loop_
_atom_site_label
_atom_site_occupancy
_atom_site_fract_x
_atom_site_fract_y
_atom_site_fract_z
_atom_site_adp_type
_atom_site_U_iso_or_equiv
_atom_site_type_symbol
Sm1 1.0 0.057750 0.250000 0.986490 Uiso 0 Sm
Mn1 0.3000 0.000000 0.000000 0.500000 Uiso 0 Mn
Fe1 0.7000 0.000000 0.000000 0.500000 Uiso 0 Fe
O1 1.0 0.483810 0.250000 0.081490 Uiso 0 O
O2 1.0 0.318190 0.048170 0.720160 Uiso 0 O

loop_
_diffrn_radiation_type
_diffrn_radiation_wavelength
CoK\a~1~ 1.789
CoK\a~2~ 1.793
